data_7018931
loop_
_publ_author_name
'Yin, Wenlong'
'Feng, Kai'
'He, Ran'
'Mei, Dajiang'
'Lin, Zheshuai'
'Yao, Jiyong'
'Wu, Yicheng'

_publ_section_title
;
 BaGa(2)MQ(6) (M = Si, Ge; Q = S, Se): a new series of promising IR
 nonlinear optical materials.
;
_journal_issue 18
_journal_name_full 'Dalton transactions (Cambridge, England : 2003)'
_journal_page_first 5653
_journal_page_last 5661
_journal_paper_doi 10.1039/c2dt12493a
_journal_volume 41
_journal_year 2012
_chemical_formula_sum 'Ba Ga2 S6 Si'
_chemical_formula_weight 497.23
_space_group_IT_number 146
_symmetry_cell_setting trigonal
_symmetry_space_group_name_Hall 'R 3'
_symmetry_space_group_name_H-M 'R 3 :H'
_atom_sites_solution_primary direct
_atom_sites_solution_secondary difmap
_audit_creation_method SHELXL-97
_audit_update_record
;
2011-11-05 # Formatted by publCIF
;
_cell_angle_alpha 90.00
_cell_angle_beta 90.00
_cell_angle_gamma 120.00
_cell_formula_units_Z 3
_cell_length_a 9.5544(2)
_cell_length_b 9.5544(2)
_cell_length_c 8.6498(4)
_cell_measurement_temperature 93(2)
_cell_measurement_theta_max 28.3
_cell_measurement_theta_min 3.4
_cell_volume 683.82(4)
_computing_cell_refinement 'CrystalClear (Rigaku Inc., 2008)'
_computing_data_collection 'CrystalClear (Rigaku Inc., 2008)'
_computing_data_reduction 'CrystalClear (Rigaku Inc., 2008)'
_computing_molecular_graphics 'SHELXL-97 (Sheldrick, 1997)'
_computing_publication_material 'SHELXL-97 (Sheldrick, 1997)'
_computing_structure_refinement 'SHELXL-97 (Sheldrick, 1997)'
_computing_structure_solution 'SHELXS-97 (Sheldrick, 1990)'
_diffrn_ambient_temperature 93(2)
_diffrn_measured_fraction_theta_full 0.997
_diffrn_measured_fraction_theta_max 0.997
_diffrn_measurement_device_type 'Rigaku AFC10 diffractometer'
_diffrn_measurement_method '\f and \w scan'
_diffrn_radiation_monochromator 'Graphite Monochromator'
_diffrn_radiation_source 'Rotating Anode'
_diffrn_radiation_type MoK\a
_diffrn_radiation_wavelength 0.71073
_diffrn_reflns_av_R_equivalents 0.0257
_diffrn_reflns_av_sigmaI/netI 0.0256
_diffrn_reflns_limit_h_max 11
_diffrn_reflns_limit_h_min -11
_diffrn_reflns_limit_k_max 11
_diffrn_reflns_limit_k_min -12
_diffrn_reflns_limit_l_max 11
_diffrn_reflns_limit_l_min -11
_diffrn_reflns_number 1875
_diffrn_reflns_theta_full 28.33
_diffrn_reflns_theta_max 28.33
_diffrn_reflns_theta_min 3.41
_exptl_absorpt_coefficient_mu 11.561
_exptl_absorpt_correction_T_max 0.205
_exptl_absorpt_correction_T_min 0.102
_exptl_absorpt_correction_type numerical
_exptl_absorpt_process_details 'face indexed'
_exptl_crystal_colour yellow
_exptl_crystal_density_diffrn 3.622
_exptl_crystal_density_method 'not measured'
_exptl_crystal_description block
_exptl_crystal_F_000 684
_exptl_crystal_size_max 0.221
_exptl_crystal_size_mid 0.170
_exptl_crystal_size_min 0.145
_refine_diff_density_max 0.592
_refine_diff_density_min -0.397
_refine_diff_density_rms 0.090
_refine_ls_abs_structure_details 'Flack H D (1983), Acta Cryst. A39, 876-881'
_refine_ls_abs_structure_Flack 0.048(18)
_refine_ls_extinction_coef 0.00483(16)
_refine_ls_extinction_expression Fc^*^=kFc[1+0.001xFc^2^\l^3^/sin(2\q)]^-1/4^
_refine_ls_extinction_method SHELXL
_refine_ls_goodness_of_fit_ref 1.020
_refine_ls_matrix_type full
_refine_ls_number_parameters 32
_refine_ls_number_reflns 666
_refine_ls_number_restraints 1
_refine_ls_restrained_S_all 1.020
_refine_ls_R_factor_all 0.0144
_refine_ls_R_factor_gt 0.0144
_refine_ls_shift/su_max 0.001
_refine_ls_shift/su_mean 0.000
_refine_ls_structure_factor_coef Fsqd
_refine_ls_weighting_details 'calc w=1/[\s^2^(Fo^2^)+(0.0100P)^2^+0.0000P] where P=(Fo^2^+2Fc^2^)/3'
_refine_ls_weighting_scheme calc
_refine_ls_wR_factor_gt 0.0313
_refine_ls_wR_factor_ref 0.0313
_reflns_number_gt 664
_reflns_number_total 666
_reflns_threshold_expression >2sigma(I)
_cod_data_source_file c2dt12493a.txt
_cod_data_source_block BaGa2SiS6
_cod_original_sg_symbol_H-M R3
_cod_database_code 7018931

loop_
_symmetry_equiv_pos_as_xyz
'x, y, z'
'-y, x-y, z'
'-x+y, -x, z'
'x+2/3, y+1/3, z+1/3'
'-y+2/3, x-y+1/3, z+1/3'
'-x+y+2/3, -x+1/3, z+1/3'
'x+1/3, y+2/3, z+2/3'
'-y+1/3, x-y+2/3, z+2/3'
'-x+y+1/3, -x+2/3, z+2/3'

loop_
_atom_site_label
_atom_site_type_symbol
_atom_site_fract_x
_atom_site_fract_y
_atom_site_fract_z
_atom_site_U_iso_or_equiv
_atom_site_adp_type
_atom_site_occupancy
_atom_site_symmetry_multiplicity
_atom_site_calc_flag
_atom_site_refinement_flags
Ba Ba 1.0000 1.0000 0.540056(1) 0.02948(13) Uani 1 3 d S
Ga Ga 0.04444(6) 0.81373(6) 0.96271(5) 0.01302(11) Uani 0.67 1 d P
Si Si 0.04444(6) 0.81373(6) 0.96271(5) 0.01302(11) Uani 0.33 1 d P
S1 S 0.86364(11) 0.58816(12) 0.55307(9) 0.01939(18) Uani 1 1 d .
S2 S 0.80899(10) 0.76403(9) 0.86552(12) 0.01832(17) Uani 1 1 d .

loop_
_atom_site_aniso_label
_atom_site_aniso_U_11
_atom_site_aniso_U_22
_atom_site_aniso_U_33
_atom_site_aniso_U_23
_atom_site_aniso_U_13
_atom_site_aniso_U_12
Ba 0.03095(17) 0.03095(17) 0.02655(17) 0.000 0.000 0.01547(9)
Ga 0.0140(3) 0.0126(3) 0.01293(18) 0.00106(17) 0.00053(18) 0.0070(2)
Si 0.0140(3) 0.0126(3) 0.01293(18) 0.00106(17) 0.00053(18) 0.0070(2)
S1 0.0169(4) 0.0256(4) 0.0171(4) -0.0019(3) 0.0001(3) 0.0117(4)
S2 0.0146(4) 0.0180(4) 0.0198(4) -0.0030(3) -0.0015(3) 0.0062(4)

loop_
_atom_type_symbol
_atom_type_description
_atom_type_scat_dispersion_real
_atom_type_scat_dispersion_imag
_atom_type_scat_source
Si Si 0.0817 0.0704 'International Tables Vol C Tables 4.2.6.8 and 6.1.1.4'
S S 0.1246 0.1234 'International Tables Vol C Tables 4.2.6.8 and 6.1.1.4'
Ga Ga 0.2307 1.6083 'International Tables Vol C Tables 4.2.6.8 and 6.1.1.4'
Ba Ba -0.3244 2.2819 'International Tables Vol C Tables 4.2.6.8 and 6.1.1.4'

loop_
_geom_angle_atom_site_label_1
_geom_angle_atom_site_label_2
_geom_angle_atom_site_label_3
_geom_angle
_geom_angle_site_symmetry_1
_geom_angle_site_symmetry_3
S1 Ba S1 119.896(2) 2_765 .
S1 Ba S1 119.896(2) 2_765 3_675
S1 Ba S1 119.896(2) . 3_675
S1 Ba S2 57.606(15) 2_765 2_765
S1 Ba S2 88.089(18) . 2_765
S1 Ba S2 119.39(2) 3_675 2_765
S1 Ba S2 88.089(18) 2_765 3_675
S1 Ba S2 119.39(2) . 3_675
S1 Ba S2 57.606(15) 3_675 3_675
S2 Ba S2 61.80(2) 2_765 3_675
S1 Ba S2 119.39(2) 2_765 .
S1 Ba S2 57.606(15) . .
S1 Ba S2 88.089(18) 3_675 .
S2 Ba S2 61.80(2) 2_765 .
S2 Ba S2 61.80(2) 3_675 .
S1 Ba S1 124.96(2) 2_765 8_654
S1 Ba S1 90.54(3) . 8_654
S1 Ba S1 59.58(2) 3_675 8_654
S2 Ba S1 177.42(2) 2_765 8_654
S2 Ba S1 117.18(2) 3_675 8_654
S2 Ba S1 115.624(17) . 8_654
S1 Ba S1 59.58(2) 2_765 7_554
S1 Ba S1 124.96(2) . 7_554
S1 Ba S1 90.54(3) 3_675 7_554
S2 Ba S1 117.17(2) 2_765 7_554
S2 Ba S1 115.624(17) 3_675 7_554
S2 Ba S1 177.42(2) . 7_554
S1 Ba S1 65.39(2) 8_654 7_554
S1 Ba S1 90.54(3) 2_765 9_664
S1 Ba S1 59.58(2) . 9_664
S1 Ba S1 124.96(2) 3_675 9_664
S2 Ba S1 115.623(17) 2_765 9_664
S2 Ba S1 177.42(2) 3_675 9_664
S2 Ba S1 117.17(2) . 9_664
S1 Ba S1 65.39(2) 8_654 9_664
S1 Ba S1 65.39(2) 7_554 9_664
S1 Ba S2 60.104(18) 2_765 7_554
S1 Ba S2 179.22(3) . 7_554
S1 Ba S2 60.023(19) 3_675 7_554
S2 Ba S2 91.30(2) 2_765 7_554
S2 Ba S2 59.856(18) 3_675 7_554
S2 Ba S2 121.65(3) . 7_554
S1 Ba S2 90.05(2) 8_654 7_554
S1 Ba S2 55.78(2) 7_554 7_554
S1 Ba S2 121.16(2) 9_664 7_554
S1 Ba S2 179.22(3) 2_765 8_654
S1 Ba S2 60.022(18) . 8_654
S1 Ba S2 60.105(18) 3_675 8_654
S2 Ba S2 121.65(3) 2_765 8_654
S2 Ba S2 91.30(2) 3_675 8_654
S2 Ba S2 59.856(18) . 8_654
S1 Ba S2 55.78(2) 8_654 8_654
S1 Ba S2 121.16(2) 7_554 8_654
S1 Ba S2 90.05(2) 9_664 8_654
S2 Ba S2 119.966(1) 7_554 8_654
S1 Ba S2 60.023(18) 2_765 9_664
S1 Ba S2 60.104(18) . 9_664
S1 Ba S2 179.22(3) 3_675 9_664
S2 Ba S2 59.856(18) 2_765 9_664
S2 Ba S2 121.65(3) 3_675 9_664
S2 Ba S2 91.30(2) . 9_664
S1 Ba S2 121.16(2) 8_654 9_664
S1 Ba S2 90.05(2) 7_554 9_664
S1 Ba S2 55.78(2) 9_664 9_664
S2 Ba S2 119.965(1) 7_554 9_664
S2 Ba S2 119.964(1) 8_654 9_664
S2 Ga S2 108.28(5) 2_665 1_455
S2 Ga S1 112.74(4) 2_665 9_565
S2 Ga S1 116.28(4) 1_455 9_565
S2 Ga S1 110.61(5) 2_665 5
S2 Ga S1 106.04(4) 1_455 5
S1 Ga S1 102.52(3) 9_565 5
Si S1 Ga 0.0 5_664 5_664
Si S1 Si 107.42(4) 5_664 9_554
Ga S1 Si 107.42(4) 5_664 9_554
Si S1 Ga 107.42(4) 5_664 9_554
Ga S1 Ga 107.42(4) 5_664 9_554
Si S1 Ga 0.00(3) 9_554 9_554
Si S1 Ba 93.24(3) 5_664 .
Ga S1 Ba 93.24(3) 5_664 .
Si S1 Ba 93.86(3) 9_554 .
Ga S1 Ba 93.86(3) 9_554 .
Si S1 Ba 136.59(3) 5_664 4_445
Ga S1 Ba 136.59(3) 5_664 4_445
Si S1 Ba 91.26(3) 9_554 4_445
Ga S1 Ba 91.26(3) 9_554 4_445
Ba S1 Ba 124.96(2) . 4_445
Si S2 Ga 0.00(3) 3_565 3_565
Si S2 Si 104.70(4) 3_565 1_655
Ga S2 Si 104.70(4) 3_565 1_655
Si S2 Ga 104.70(4) 3_565 1_655
Ga S2 Ga 104.70(4) 3_565 1_655
Si S2 Ga 0.00(3) 1_655 1_655
Si S2 Ba 91.30(3) 3_565 .
Ga S2 Ba 91.30(3) 3_565 .
Si S2 Ba 91.18(3) 1_655 .
Ga S2 Ba 91.18(3) 1_655 .
Si S2 Ba 143.92(4) 3_565 4_445
Ga S2 Ba 143.92(4) 3_565 4_445
Si S2 Ba 90.03(2) 1_655 4_445
Ga S2 Ba 90.03(2) 1_655 4_445
Ba S2 Ba 121.65(3) . 4_445

loop_
_geom_bond_atom_site_label_1
_geom_bond_atom_site_label_2
_geom_bond_distance
_geom_bond_site_symmetry_2
Ba S1 3.4737(10) 2_765
Ba S1 3.4737(10) .
Ba S1 3.4737(10) 3_675
Ba S2 3.4963(10) 2_765
Ba S2 3.4963(10) 3_675
Ba S2 3.4963(10) .
Ba S1 3.5446(9) 8_654
Ba S1 3.5446(9) 7_554
Ba S1 3.5447(9) 9_664
Ba S2 3.6320(8) 7_554
Ba S2 3.6321(8) 8_654
Ba S2 3.6321(8) 9_664
Ga S2 2.2121(11) 2_665
Ga S2 2.2191(8) 1_455
Ga S1 2.2322(10) 9_565
Ga S1 2.2387(12) 5
S1 Si 2.2322(10) 5_664
S1 Ga 2.2322(10) 5_664
S1 Si 2.2388(12) 9_554
S1 Ga 2.2388(12) 9_554
S1 Ba 3.5446(9) 4_445
S2 Si 2.2121(11) 3_565
S2 Ga 2.2121(11) 3_565
S2 Si 2.2191(8) 1_655
S2 Ga 2.2191(8) 1_655
S2 Ba 3.6320(8) 4_445
